data_7239713
loop_
_publ_author_name
'Chen, Shihao'
'Li, Yaping'
'Wang, Ming'
'Jiang, Xuefeng'

_publ_section_title
;
 General sulfone construction via sulfur dioxide surrogate control
;
_journal_issue 2
_journal_name_full 'Green Chemistry'
_journal_page_first 322
_journal_page_last 326
_journal_paper_doi 10.1039/C9GC03841H
_journal_volume 22
_journal_year 2020
_chemical_formula_sum 'C23 H20 O4 S Se'
_chemical_formula_weight 471.41
_space_group_crystal_system monoclinic
_space_group_IT_number 14
_space_group_name_Hall '-P 2ybc'
_space_group_name_H-M_alt 'P 1 21/c 1'
_atom_sites_solution_hydrogens geom
_audit_block_doi 10.5517/ccdc.csd.cc22hp2c
_audit_creation_method SHELXL-2016/6
_audit_update_record
;
2019-06-08 deposited with the CCDC.	2019-12-05 downloaded from the CCDC.
;
_cell_angle_alpha 90
_cell_angle_beta 97.430(4)
_cell_angle_gamma 90
_cell_formula_units_Z 4
_cell_length_a 8.4860(10)
_cell_length_b 15.1787(18)
_cell_length_c 16.604(2)
_cell_measurement_reflns_used 9789
_cell_measurement_temperature 296(2)
_cell_measurement_theta_max 27.1997
_cell_measurement_theta_min 2.6838
_cell_volume 2120.7(4)
_computing_cell_refinement 'Bruker SAINT'
_computing_data_collection 'Bruker APEX2'
_computing_data_reduction 'Bruker SAINT'
_computing_structure_refinement 'SHELXL-2016/6 (Sheldrick, 2016)'
_computing_structure_solution 'SHELXT 2014/5 (Sheldrick, 2014)'
_diffrn_ambient_temperature 296(2)
_diffrn_measured_fraction_theta_full 0.998
_diffrn_measured_fraction_theta_max 0.996
_diffrn_measurement_device_type 'Bruker ApexII'
_diffrn_measurement_method 'phi and omega scans'
_diffrn_radiation_monochromator graphite
_diffrn_radiation_source 'fine-focus sealed tube'
_diffrn_radiation_type MoK\a
_diffrn_radiation_wavelength 0.71073
_diffrn_reflns_av_R_equivalents 0.0490
_diffrn_reflns_av_unetI/netI 0.0243
_diffrn_reflns_Laue_measured_fraction_full 0.998
_diffrn_reflns_Laue_measured_fraction_max 0.996
_diffrn_reflns_limit_h_max 11
_diffrn_reflns_limit_h_min -10
_diffrn_reflns_limit_k_max 19
_diffrn_reflns_limit_k_min -19
_diffrn_reflns_limit_l_max 21
_diffrn_reflns_limit_l_min -21
_diffrn_reflns_number 56715
_diffrn_reflns_point_group_measured_fraction_full 0.998
_diffrn_reflns_point_group_measured_fraction_max 0.996
_diffrn_reflns_theta_full 25.242
_diffrn_reflns_theta_max 27.564
_diffrn_reflns_theta_min 2.768
_exptl_absorpt_coefficient_mu 1.895
_exptl_absorpt_correction_T_max 0.7456
_exptl_absorpt_correction_T_min 0.3552
_exptl_absorpt_correction_type multi-scan
_exptl_absorpt_process_details
;
 SADABS-2014/5 - Bruker AXS area detector scaling and absorption correction 
;
_exptl_crystal_colour colorless
_exptl_crystal_density_diffrn 1.476
_exptl_crystal_description prism
_exptl_crystal_F_000 960
_exptl_crystal_size_max 0.150
_exptl_crystal_size_mid 0.100
_exptl_crystal_size_min 0.100
_refine_diff_density_max 1.545
_refine_diff_density_min -1.218
_refine_diff_density_rms 0.069
_refine_ls_extinction_method none
_refine_ls_goodness_of_fit_ref 1.030
_refine_ls_hydrogen_treatment constr
_refine_ls_matrix_type full
_refine_ls_number_parameters 263
_refine_ls_number_reflns 4875
_refine_ls_number_restraints 0
_refine_ls_restrained_S_all 1.030
_refine_ls_R_factor_all 0.0582
_refine_ls_R_factor_gt 0.0437
_refine_ls_shift/su_max 0.001
_refine_ls_shift/su_mean 0.000
_refine_ls_structure_factor_coef Fsqd
_refine_ls_weighting_details 'w=1/[\s^2^(Fo^2^)+(0.0630P)^2^+1.7153P] where P=(Fo^2^+2Fc^2^)/3'
_refine_ls_weighting_scheme calc
_refine_ls_wR_factor_gt 0.1134
_refine_ls_wR_factor_ref 0.1229
_reflns_Friedel_coverage 0.000
_reflns_number_gt 3940
_reflns_number_total 4875
_reflns_threshold_expression 'I > 2\s(I)'
_cod_data_source_file c9gc03841h2.cif
_cod_data_source_block a
_cod_depositor_comments
;Adding full bibliography for 7239713--7239714.cif.

 Adding full bibliography for 7239713--7239714.cif.
;
_cod_original_sg_symbol_H-M 'P 21/c'
_cod_database_code 7239713
_shelx_shelxl_version_number 2016/6
_shelx_space_group_comment
;
The symmetry employed for this shelxl refinement is uniquely defined
by the following loop, which should always be used as a source of
symmetry information in preference to the above space-group names.
They are only intended as comments.
;
_shelx_estimated_absorpt_t_min 0.764
_shelx_estimated_absorpt_t_max 0.833

loop_
_space_group_symop_operation_xyz
'x, y, z'
'-x, y+1/2, -z+1/2'
'-x, -y, -z'
'x, -y-1/2, z-1/2'

loop_
_atom_site_label
_atom_site_type_symbol
_atom_site_fract_x
_atom_site_fract_y
_atom_site_fract_z
_atom_site_U_iso_or_equiv
_atom_site_adp_type
_atom_site_occupancy
_atom_site_site_symmetry_order
_atom_site_calc_flag
_atom_site_refinement_flags_posn
_atom_site_refinement_flags_adp
Se1 Se 0.60954(3) 0.63857(2) 0.17353(2) 0.05462(13) Uani 1 1 d . .
S1 S 0.23121(9) 0.52343(5) 0.30944(4) 0.04788(18) Uani 1 1 d . .
O1 O 0.2926(3) 0.48413(17) 0.38569(13) 0.0709(7) Uani 1 1 d . .
O2 O 0.1369(3) 0.60150(15) 0.30865(16) 0.0689(7) Uani 1 1 d . .
O3 O 0.5747(3) 0.42329(14) 0.29559(16) 0.0694(7) Uani 1 1 d . .
O4 O 0.6391(2) 0.55498(13) 0.35104(12) 0.0506(5) Uani 1 1 d . .
C1 C 0.5481(4) 0.49997(18) 0.30427(16) 0.0447(6) Uani 1 1 d . .
C2 C 0.4037(3) 0.54622(16) 0.26231(15) 0.0390(5) Uani 1 1 d . .
C3 C 0.4057(3) 0.60203(16) 0.20031(15) 0.0365(5) Uani 1 1 d . .
C4 C 0.2631(3) 0.63973(16) 0.15136(15) 0.0377(5) Uani 1 1 d . .
C5 C 0.2191(4) 0.7265(2) 0.1614(2) 0.0537(7) Uani 1 1 d . .
H5 H 0.280304 0.762580 0.198398 0.064 Uiso 1 1 calc R U
C6 C 0.0840(4) 0.7590(2) 0.1163(2) 0.0662(9) Uani 1 1 d . .
H6 H 0.053030 0.816879 0.123768 0.079 Uiso 1 1 calc R U
C7 C -0.0059(4) 0.7064(3) 0.0600(2) 0.0689(10) Uani 1 1 d . .
H7 H -0.097280 0.728652 0.029874 0.083 Uiso 1 1 calc R U
C8 C 0.0400(4) 0.6220(3) 0.0489(2) 0.0686(10) Uani 1 1 d . .
H8 H -0.019501 0.586838 0.010432 0.082 Uiso 1 1 calc R U
C9 C 0.1751(4) 0.5878(2) 0.09436(18) 0.0515(7) Uani 1 1 d . .
H9 H 0.205792 0.530009 0.086317 0.062 Uiso 1 1 calc R U
C10 C 0.1206(3) 0.44320(18) 0.24956(17) 0.0463(6) Uani 1 1 d . .
C11 C 0.1816(4) 0.3592(2) 0.2457(2) 0.0596(8) Uani 1 1 d . .
H11 H 0.281370 0.345444 0.272845 0.071 Uiso 1 1 calc R U
C12 C 0.0921(5) 0.2960(3) 0.2011(3) 0.0743(10) Uani 1 1 d . .
H12 H 0.132238 0.239322 0.197784 0.089 Uiso 1 1 calc R U
C13 C -0.0548(5) 0.3160(3) 0.1616(2) 0.0751(10) Uani 1 1 d . .
H13 H -0.115050 0.272783 0.132169 0.090 Uiso 1 1 calc R U
C14 C -0.1133(5) 0.4001(3) 0.1654(3) 0.0792(11) Uani 1 1 d . .
H14 H -0.212830 0.413655 0.137969 0.095 Uiso 1 1 calc R U
C15 C -0.0262(4) 0.4645(2) 0.2095(2) 0.0641(9) Uani 1 1 d . .
H15 H -0.066165 0.521311 0.212140 0.077 Uiso 1 1 calc R U
C16 C 0.5552(3) 0.67541(19) 0.06276(17) 0.0443(6) Uani 1 1 d . .
C17 C 0.5080(4) 0.7607(2) 0.0460(2) 0.0583(8) Uani 1 1 d . .
H17 H 0.496630 0.800014 0.087881 0.070 Uiso 1 1 calc R U
C18 C 0.4775(5) 0.7874(3) -0.0347(3) 0.0800(12) Uani 1 1 d . .
H18 H 0.444350 0.844787 -0.046924 0.096 Uiso 1 1 calc R U
C19 C 0.4958(6) 0.7303(4) -0.0954(3) 0.0907(14) Uani 1 1 d . .
H19 H 0.475130 0.748935 -0.149132 0.109 Uiso 1 1 calc R U
C20 C 0.5442(5) 0.6458(3) -0.0787(3) 0.0834(13) Uani 1 1 d . .
H20 H 0.556686 0.607264 -0.120969 0.100 Uiso 1 1 calc R U
C21 C 0.5748(4) 0.6173(2) 0.0007(2) 0.0614(8) Uani 1 1 d . .
H21 H 0.608202 0.559796 0.012367 0.074 Uiso 1 1 calc R U
C23 C 0.7778(4) 0.5177(2) 0.4009(2) 0.0643(9) Uani 1 1 d . .
H23A H 0.847418 0.489574 0.366633 0.077 Uiso 1 1 calc R U
H23B H 0.744692 0.473871 0.437783 0.077 Uiso 1 1 calc R U
C24 C 0.8614(4) 0.5906(3) 0.4470(2) 0.0688(9) Uani 1 1 d . .
H24A H 0.895042 0.632987 0.409855 0.103 Uiso 1 1 calc R U
H24B H 0.952541 0.567908 0.480929 0.103 Uiso 1 1 calc R U
H24C H 0.791043 0.618247 0.480150 0.103 Uiso 1 1 calc R U

loop_
_atom_site_aniso_label
_atom_site_aniso_U_11
_atom_site_aniso_U_22
_atom_site_aniso_U_33
_atom_site_aniso_U_23
_atom_site_aniso_U_13
_atom_site_aniso_U_12
Se1 0.03664(17) 0.0674(2) 0.0577(2) 0.02042(14) -0.00207(13) -0.00783(12)
S1 0.0583(4) 0.0445(4) 0.0440(4) 0.0008(3) 0.0186(3) -0.0026(3)
O1 0.0931(18) 0.0791(16) 0.0415(11) 0.0103(11) 0.0126(12) -0.0151(14)
O2 0.0780(16) 0.0510(12) 0.0864(17) -0.0064(12) 0.0441(14) 0.0071(11)
O3 0.0816(16) 0.0406(12) 0.0798(16) -0.0042(11) -0.0129(13) 0.0118(11)
O4 0.0558(12) 0.0429(10) 0.0491(11) 0.0008(9) -0.0087(9) 0.0047(9)
C1 0.0541(16) 0.0401(14) 0.0393(13) 0.0050(11) 0.0032(12) 0.0022(12)
C2 0.0431(13) 0.0340(12) 0.0396(13) -0.0013(10) 0.0042(11) -0.0023(10)
C3 0.0360(12) 0.0350(12) 0.0381(12) -0.0018(10) 0.0033(10) -0.0042(10)
C4 0.0357(12) 0.0399(13) 0.0374(12) 0.0029(10) 0.0052(10) -0.0027(10)
C5 0.0547(17) 0.0448(15) 0.0608(18) -0.0025(13) 0.0044(14) 0.0043(13)
C6 0.062(2) 0.0519(18) 0.086(2) 0.0131(17) 0.0120(18) 0.0182(15)
C7 0.0462(17) 0.078(2) 0.079(2) 0.028(2) -0.0047(16) 0.0051(16)
C8 0.059(2) 0.072(2) 0.067(2) 0.0068(18) -0.0191(17) -0.0094(17)
C9 0.0534(16) 0.0450(15) 0.0528(16) 0.0014(13) -0.0060(13) -0.0032(13)
C10 0.0466(14) 0.0447(14) 0.0495(15) 0.0070(12) 0.0140(12) -0.0041(12)
C11 0.0589(19) 0.0492(17) 0.069(2) 0.0003(15) 0.0012(16) 0.0009(14)
C12 0.081(3) 0.0526(19) 0.087(3) -0.0068(18) 0.004(2) -0.0069(18)
C13 0.074(2) 0.078(3) 0.070(2) -0.0046(19) -0.0011(19) -0.024(2)
C14 0.053(2) 0.094(3) 0.087(3) 0.014(2) -0.0041(18) -0.011(2)
C15 0.0484(17) 0.064(2) 0.080(2) 0.0120(18) 0.0092(16) 0.0011(15)
C16 0.0360(13) 0.0488(15) 0.0486(15) 0.0087(12) 0.0072(11) -0.0073(11)
C17 0.066(2) 0.0518(17) 0.0584(18) 0.0121(14) 0.0106(15) -0.0016(14)
C18 0.084(3) 0.078(3) 0.077(3) 0.038(2) 0.007(2) -0.001(2)
C19 0.084(3) 0.134(4) 0.053(2) 0.026(3) 0.005(2) -0.022(3)
C20 0.081(3) 0.114(4) 0.057(2) -0.021(2) 0.015(2) -0.026(2)
C21 0.0554(18) 0.0612(19) 0.069(2) -0.0053(16) 0.0118(16) -0.0101(15)
C23 0.063(2) 0.063(2) 0.061(2) 0.0088(16) -0.0149(16) 0.0113(16)
C24 0.062(2) 0.076(2) 0.063(2) 0.0090(18) -0.0106(17) -0.0047(18)

loop_
_atom_type_symbol
_atom_type_description
_atom_type_scat_dispersion_real
_atom_type_scat_dispersion_imag
_atom_type_scat_source
C C 0.0033 0.0016 'International Tables Vol C Tables 4.2.6.8 and 6.1.1.4'
H H 0.0000 0.0000 'International Tables Vol C Tables 4.2.6.8 and 6.1.1.4'
O O 0.0106 0.0060 'International Tables Vol C Tables 4.2.6.8 and 6.1.1.4'
S S 0.1246 0.1234 'International Tables Vol C Tables 4.2.6.8 and 6.1.1.4'
Se Se -0.0929 2.2259 'International Tables Vol C Tables 4.2.6.8 and 6.1.1.4'

loop_
_citation_id
_citation_doi
_citation_year
1 10.1021/acs.joc.9b01626 2019

loop_
_geom_angle_atom_site_label_1
_geom_angle_atom_site_label_2
_geom_angle_atom_site_label_3
_geom_angle
C16 Se1 C3 101.16(11)
O2 S1 O1 119.46(16)
O2 S1 C10 108.10(15)
O1 S1 C10 108.44(14)
O2 S1 C2 109.04(13)
O1 S1 C2 104.07(14)
C10 S1 C2 107.11(12)
C1 O4 C23 117.0(2)
O3 C1 O4 125.5(3)
O3 C1 C2 123.6(3)
O4 C1 C2 110.9(2)
C3 C2 C1 124.3(2)
C3 C2 S1 123.7(2)
C1 C2 S1 111.89(18)
C2 C3 C4 125.2(2)
C2 C3 Se1 117.57(19)
C4 C3 Se1 117.17(17)
C9 C4 C5 119.8(3)
C9 C4 C3 119.2(2)
C5 C4 C3 121.0(2)
C6 C5 C4 119.6(3)
C5 C6 C7 120.6(3)
C8 C7 C6 119.6(3)
C7 C8 C9 120.7(3)
C4 C9 C8 119.8(3)
C15 C10 C11 121.1(3)
C15 C10 S1 119.6(2)
C11 C10 S1 119.2(2)
C12 C11 C10 118.9(3)
C13 C12 C11 120.6(4)
C12 C13 C14 119.7(4)
C13 C14 C15 120.8(4)
C10 C15 C14 118.8(3)
C17 C16 C21 120.7(3)
C17 C16 Se1 119.7(2)
C21 C16 Se1 119.4(2)
C16 C17 C18 118.8(4)
C19 C18 C17 120.5(4)
C18 C19 C20 120.7(4)
C19 C20 C21 120.2(4)
C20 C21 C16 119.1(4)
O4 C23 C24 107.5(3)

loop_
_geom_bond_atom_site_label_1
_geom_bond_atom_site_label_2
_geom_bond_distance
Se1 C16 1.921(3)
Se1 C3 1.923(2)
S1 O2 1.429(2)
S1 O1 1.435(2)
S1 C10 1.764(3)
S1 C2 1.781(3)
O3 C1 1.198(3)
O4 C1 1.320(3)
O4 C23 1.462(4)
C1 C2 1.503(4)
C2 C3 1.335(4)
C3 C4 1.482(4)
C4 C9 1.376(4)
C4 C5 1.385(4)
C5 C6 1.377(5)
C6 C7 1.381(5)
C7 C8 1.358(5)
C8 C9 1.389(5)
C10 C15 1.372(4)
C10 C11 1.381(4)
C11 C12 1.378(5)
C12 C13 1.365(6)
C13 C14 1.374(6)
C14 C15 1.378(6)
C16 C17 1.373(4)
C16 C21 1.382(5)
C17 C18 1.391(5)
C18 C19 1.354(7)
C19 C20 1.365(7)
C20 C21 1.381(6)
C23 C24 1.474(5)
